data_4001997
loop_
_publ_author_name
'Srivastava, Anant Kumar'
'Praveenkumar, B.'
'Mahawar, Indra Kumar'
'Divya, Pillutla'
'Shalini, S.'
'Boomishankar, Ramamoorthy'

_publ_section_title
;
 Anion Driven [CuIIL2]nFrameworks: Crystal Structures,
 Guest-Encapsulation, Dielectric, and Possible Ferroelectric Properties
;
_journal_issue 12
_journal_name_full 'Chemistry of Materials'
_journal_page_first 3811
_journal_paper_doi 10.1021/cm5014575
_journal_volume 26
_journal_year 2014
_chemical_formula_sum 'C65 H78 Cl4 Cu2 N16 O28 P4'
_chemical_formula_weight 1924.19
_chemical_name_systematic
;
 ?
;
_space_group_crystal_system trigonal
_space_group_IT_number 146
_space_group_name_Hall 'R 3'
_space_group_name_H-M_alt 'R 3 :H'
_symmetry_space_group_name_Hall 'R 3'
_symmetry_space_group_name_H-M 'R 3 :H'
_atom_sites_solution_hydrogens geom
_audit_creation_method SHELXL-2013
_cell_angle_alpha 90
_cell_angle_beta 90
_cell_angle_gamma 120
_cell_formula_units_Z 9
_cell_length_a 20.565(2)
_cell_length_b 20.565(2)
_cell_length_c 50.106(4)
_cell_measurement_reflns_used 9816
_cell_measurement_temperature 100(2)
_cell_measurement_theta_max 27.91
_cell_measurement_theta_min 2.32
_cell_volume 18352(3)
_computing_cell_refinement 'Bruker SAINT'
_computing_data_collection 'Bruker APEX2'
_computing_data_reduction 'Bruker SAINT'
_computing_molecular_graphics 'Bruker SHELXTL'
_computing_publication_material 'Bruker SHELXTL'
_computing_structure_refinement 'SHELXL-97 (Sheldrick, 2008)'
_computing_structure_solution 'SHELXS-97 (Sheldrick, 2008)'
_diffrn_ambient_temperature 100(2)
_diffrn_measured_fraction_theta_full 0.976
_diffrn_measured_fraction_theta_max 0.996
_diffrn_measurement_device_type 'Bruker APEX-II CCD'
_diffrn_measurement_method 'Omega and phi scans'
_diffrn_radiation_monochromator graphite
_diffrn_radiation_source 'fine-focus sealed tube'
_diffrn_radiation_type MoK\a
_diffrn_radiation_wavelength 0.71073
_diffrn_reflns_av_R_equivalents 0.0381
_diffrn_reflns_av_unetI/netI 0.0295
_diffrn_reflns_Laue_measured_fraction_full 0.976
_diffrn_reflns_Laue_measured_fraction_max 0.996
_diffrn_reflns_limit_h_max 24
_diffrn_reflns_limit_h_min -24
_diffrn_reflns_limit_k_max 24
_diffrn_reflns_limit_k_min -24
_diffrn_reflns_limit_l_max 50
_diffrn_reflns_limit_l_min -59
_diffrn_reflns_number 89448
_diffrn_reflns_point_group_measured_fraction_full 0.906
_diffrn_reflns_point_group_measured_fraction_max 0.925
_diffrn_reflns_theta_full 25.242
_diffrn_reflns_theta_max 25.026
_diffrn_reflns_theta_min 4.146
_exptl_absorpt_coefficient_mu 0.821
_exptl_absorpt_correction_T_max 0.7457
_exptl_absorpt_correction_T_min 0.7049
_exptl_absorpt_correction_type multi-scan
_exptl_absorpt_process_details SADABS
_exptl_crystal_colour blue
_exptl_crystal_density_diffrn 1.567
_exptl_crystal_density_method 'not measured'
_exptl_crystal_description block
_exptl_crystal_F_000 8910
_exptl_crystal_size_max 0.25
_exptl_crystal_size_mid 0.17
_exptl_crystal_size_min 0.12
_refine_diff_density_max 1.502
_refine_diff_density_min -1.033
_refine_diff_density_rms 0.114
_refine_ls_abs_structure_details
;
 Flack x determined using 5502 quotients [(I+)-(I-)]/[(I+)+(I-)]
 (Parsons and Flack (2004), Acta Cryst. A60, s61).
;
_refine_ls_abs_structure_Flack 0.001(3)
_refine_ls_extinction_method none
_refine_ls_goodness_of_fit_ref 1.026
_refine_ls_hydrogen_treatment constr
_refine_ls_matrix_type full
_refine_ls_number_parameters 1105
_refine_ls_number_reflns 13396
_refine_ls_number_restraints 28
_refine_ls_restrained_S_all 1.031
_refine_ls_R_factor_all 0.0641
_refine_ls_R_factor_gt 0.0594
_refine_ls_shift/su_max 0.001
_refine_ls_shift/su_mean 0.000
_refine_ls_structure_factor_coef Fsqd
_refine_ls_weighting_details 'w=1/[\s^2^(Fo^2^)+(0.1109P)^2^+126.0442P] where P=(Fo^2^+2Fc^2^)/3'
_refine_ls_weighting_scheme calc
_refine_ls_wR_factor_gt 0.1611
_refine_ls_wR_factor_ref 0.1673
_reflns_Friedel_coverage 0.857
_reflns_Friedel_fraction_full 0.837
_reflns_Friedel_fraction_max 0.854
_reflns_number_gt 12522
_reflns_number_total 13396
_reflns_threshold_expression 'I > 2\s(I)'
_cod_data_source_file compound_1.cif
_cod_data_source_block compound_1
_cod_depositor_comments
;
The following automatic conversions were performed:

'_exptl_absorpt_correction_type' value 'Multi-scan' changed to
'multi-scan' according to
/usr/data/users/saulius/crontab/automatic-downloads/rss-feeds/ACS/lib/dictionaries/cif_core.dic
dictionary named 'cif_core.dic' version 2.4.2 from 2011-04-26.

Automatic conversion script
Id: cif_fix_values 2281 2013-09-26 08:29:07Z andrius 

 Adding full bibliography for 4001992--4001997.cif.
;
_cod_original_cell_volume 18352(4)
_cod_database_code 4001997
_shelx_space_group_comment
;
The symmetry employed for this shelxl refinement is uniquely defined
by the following loop, which should always be used as a source of
symmetry information in preference to the above space-group names.
They are only intended as comments.
;
_shelxl_version_number 2013-3

loop_
_space_group_symop_operation_xyz
'x, y, z'
'-y, x-y, z'
'-x+y, -x, z'
'x+2/3, y+1/3, z+1/3'
'-y+2/3, x-y+1/3, z+1/3'
'-x+y+2/3, -x+1/3, z+1/3'
'x+1/3, y+2/3, z+2/3'
'-y+1/3, x-y+2/3, z+2/3'
'-x+y+1/3, -x+2/3, z+2/3'

loop_
_atom_site_label
_atom_site_type_symbol
_atom_site_fract_x
_atom_site_fract_y
_atom_site_fract_z
_atom_site_U_iso_or_equiv
_atom_site_adp_type
_atom_site_occupancy
_atom_site_site_symmetry_order
_atom_site_calc_flag
_atom_site_refinement_flags_posn
_atom_site_refinement_flags_adp
_atom_site_refinement_flags_occupancy
_atom_site_disorder_assembly
_atom_site_disorder_group
Cu1 Cu 0.43150(5) 0.04741(5) 0.19060(2) 0.0255(2) Uani 1 1 d . . . . .
Cu2 Cu 0.29489(6) -0.06949(5) 0.02342(2) 0.0260(2) Uani 1 1 d . . . . .
P1 P 0.22204(14) -0.18903(14) 0.13010(5) 0.0396(6) Uani 1 1 d . . . . .
P2 P 0.46322(11) 0.18784(12) 0.08711(4) 0.0256(4) Uani 1 1 d . . . . .
P3 P 0.38536(12) -0.11061(11) -0.08206(4) 0.0248(4) Uani 1 1 d . . . . .
P4 P 0.24460(12) 0.12418(12) -0.03526(4) 0.0261(4) Uani 1 1 d . . . . .
O1 O 0.3018(4) -0.1531(4) 0.12259(16) 0.0448(17) Uani 1 1 d . . . . .
O2 O 0.4843(3) 0.1298(3) 0.08508(12) 0.0314(13) Uani 1 1 d . . . . .
O3 O 0.3052(3) -0.1314(4) -0.08296(13) 0.0348(14) Uani 1 1 d . . . . .
O4 O 0.2085(3) 0.0427(3) -0.04140(12) 0.0323(13) Uani 1 1 d . . . . .
O5 O 0.4535(5) -0.0156(4) 0.15431(18) 0.057(2) Uani 1 1 d . . . . .
O6 O 0.2036(4) 0.9154(4) 0.98942(15) 0.059(2) Uani 1 1 d . . . . .
N1 N 0.1939(4) -0.1275(5) 0.13234(16) 0.0392(19) Uani 1 1 d . . . . .
H1 H 0.1500 -0.1401 0.1252 0.047 Uiso 1 1 calc R U . . .
N2 N 0.1640(6) -0.2492(5) 0.10830(18) 0.065(3) Uani 1 1 d . . . . .
H2 H 0.1294 -0.2928 0.1147 0.078 Uiso 1 1 calc R U . . .
N3 N 0.5048(4) 0.2494(4) 0.11070(15) 0.0319(16) Uani 1 1 d . . . . .
H3 H 0.5263 0.2968 0.1058 0.038 Uiso 1 1 calc R U . . .
N4 N 0.3716(3) 0.1508(4) 0.09372(13) 0.0239(14) Uani 1 1 d . . . . .
H4 H 0.3593 0.1688 0.1075 0.029 Uiso 1 1 calc R U . . .
N5 N 0.4112(4) -0.1488(4) -0.05842(13) 0.0247(14) Uani 1 1 d . . . . .
H5 H 0.4404 -0.1665 -0.0633 0.030 Uiso 1 1 calc R U . . .
N6 N 0.4412(4) -0.0192(4) -0.07607(15) 0.0296(16) Uani 1 1 d . . . . .
H6 H 0.4741 -0.0067 -0.0631 0.036 Uiso 1 1 calc R U . . .
N7 N 0.3377(4) 0.1626(4) -0.03371(14) 0.0273(15) Uani 1 1 d . . . . .
H7 H 0.3656 0.2081 -0.0402 0.033 Uiso 1 1 calc R U . . .
N8 N 0.2323(4) 0.1760(4) -0.05729(15) 0.0330(16) Uani 1 1 d . . . . .
H8 H 0.2159 0.2052 -0.0511 0.040 Uiso 1 1 calc R U . . .
C11 C 0.2328(5) -0.0571(5) 0.14437(18) 0.034(2) Uani 1 1 d . . . . .
C12 C 0.2953(5) -0.0389(5) 0.16079(18) 0.0304(19) Uani 1 1 d . . . . .
H12 H 0.3083 -0.0764 0.1641 0.037 Uiso 1 1 calc R U . . .
N13 N 0.3373(4) 0.0288(4) 0.17196(14) 0.0278(15) Uani 1 1 d . . . . .
C14 C 0.3158(5) 0.0811(5) 0.16811(18) 0.034(2) Uani 1 1 d . . . . .
H14 H 0.3442 0.1290 0.1762 0.041 Uiso 1 1 calc R U . . .
C15 C 0.2553(6) 0.0669(6) 0.1531(2) 0.042(2) Uani 1 1 d . . . . .
H15 H 0.2415 0.1044 0.1510 0.051 Uiso 1 1 calc R U . . .
C16 C 0.2139(5) -0.0016(6) 0.14078(19) 0.041(2) Uani 1 1 d . . . . .
H16 H 0.1724 -0.0110 0.1298 0.049 Uiso 1 1 calc R U . . .
C21 C 0.1626(6) -0.2400(6) 0.0808(2) 0.047(3) Uani 1 1 d . . . . .
C22 C 0.2145(6) -0.1726(5) 0.0677(2) 0.043(2) Uani 1 1 d . . . . .
H22 H 0.2492 -0.1313 0.0782 0.052 Uiso 1 1 calc R U . . .
N23 N 0.2164(4) -0.1650(4) 0.04132(15) 0.0333(17) Uani 1 1 d . . . . .
C24 C 0.1661(5) -0.2217(5) 0.02623(19) 0.037(2) Uani 1 1 d . . . . .
H24 H 0.1676 -0.2155 0.0074 0.044 Uiso 1 1 calc R U . . .
C25 C 0.1121(6) -0.2888(6) 0.0372(2) 0.048(3) Uani 1 1 d . . . . .
H25 H 0.0774 -0.3285 0.0261 0.057 Uiso 1 1 calc R U . . .
C26 C 0.1096(6) -0.2971(6) 0.0648(2) 0.050(3) Uani 1 1 d . . . . .
H26 H 0.0715 -0.3420 0.0728 0.060 Uiso 1 1 calc R U . . .
C31 C 0.5107(5) 0.2359(5) 0.13834(17) 0.0270(17) Uani 1 1 d . . . . .
C32 C 0.4824(4) 0.1630(4) 0.14824(16) 0.0242(16) Uani 1 1 d . . . . .
H32 H 0.4588 0.1215 0.1364 0.029 Uiso 1 1 calc R U . . .
N33 N 0.4880(4) 0.1509(4) 0.17441(13) 0.0239(14) Uani 1 1 d . . . . .
C34 C 0.5215(4) 0.2092(4) 0.19101(16) 0.0240(16) Uani 1 1 d . . . . .
H34 H 0.5254 0.2001 0.2094 0.029 Uiso 1 1 calc R U . . .
C35 C 0.5505(5) 0.2818(4) 0.18251(18) 0.0278(17) Uani 1 1 d . . . . .
H35 H 0.5745 0.3222 0.1948 0.033 Uiso 1 1 calc R U . . .
C36 C 0.5445(5) 0.2962(5) 0.15559(18) 0.0305(18) Uani 1 1 d . . . . .
H36 H 0.5632 0.3461 0.1494 0.037 Uiso 1 1 calc R U . . .
C41 C 0.3131(4) 0.0933(4) 0.07908(16) 0.0236(16) Uani 1 1 d . . . . .
C42 C 0.3249(4) 0.0486(4) 0.06131(16) 0.0229(16) Uani 1 1 d . . . . .
H42 H 0.3746 0.0580 0.0587 0.027 Uiso 1 1 calc R U . . .
N43 N 0.2697(4) -0.0066(4) 0.04780(13) 0.0235(14) Uani 1 1 d . . . . .
C44 C 0.1991(4) -0.0214(5) 0.05095(17) 0.0275(17) Uani 1 1 d . . . . .
H44 H 0.1598 -0.0619 0.0414 0.033 Uiso 1 1 calc R U . . .
C45 C 0.1824(4) 0.0213(5) 0.06793(16) 0.0266(17) Uani 1 1 d . . . . .
H45 H 0.1321 0.0108 0.0697 0.032 Uiso 1 1 calc R U . . .
C46 C 0.2395(4) 0.0794(5) 0.08227(17) 0.0274(17) Uani 1 1 d . . . . .
H46 H 0.2290 0.1092 0.0940 0.033 Uiso 1 1 calc R U . . .
C51 C 0.3915(5) -0.1561(4) -0.03110(17) 0.0278(17) Uani 1 1 d . . . . .
C52 C 0.3541(5) -0.1222(4) -0.01982(17) 0.0283(18) Uani 1 1 d . . . . .
H52 H 0.3405 -0.0932 -0.0308 0.034 Uiso 1 1 calc R U . . .
N53 N 0.3369(4) -0.1294(4) 0.00591(15) 0.0326(17) Uani 1 1 d . . . . .
C54 C 0.3537(7) -0.1717(6) 0.0212(2) 0.052(3) Uani 1 1 d . . . . .
H54 H 0.3408 -0.1771 0.0396 0.062 Uiso 1 1 calc R U . . .
C55 C 0.3889(8) -0.2077(6) 0.0112(2) 0.057(3) Uani 1 1 d . . . . .
H55 H 0.3986 -0.2389 0.0225 0.068 Uiso 1 1 calc R U . . .
C56 C 0.4100(6) -0.1995(5) -0.0148(2) 0.042(2) Uani 1 1 d . . . . .
H56 H 0.4367 -0.2225 -0.0216 0.050 Uiso 1 1 calc R U . . .
C61 C 0.4401(5) 0.0396(5) -0.09014(16) 0.0256(16) Uani 1 1 d . . . . .
C62 C 0.3822(5) 0.0249(5) -0.10720(19) 0.0327(19) Uani 1 1 d . . . . .
H62 H 0.3440 -0.0257 -0.1100 0.039 Uiso 1 1 calc R U . . .
N63 N 0.3777(4) 0.0812(4) -0.12030(14) 0.0268(15) Uani 1 1 d . . . . .
C64 C 0.4313(5) 0.1524(5) -0.11644(18) 0.0295(18) Uani 1 1 d . . . . .
H64 H 0.4275 0.1916 -0.1250 0.035 Uiso 1 1 calc R U . . .
C65 C 0.4926(5) 0.1700(5) -0.10019(19) 0.033(2) Uani 1 1 d . . . . .
H65 H 0.5314 0.2207 -0.0983 0.040 Uiso 1 1 calc R U . . .
C66 C 0.4970(4) 0.1135(5) -0.08668(17) 0.0278(17) Uani 1 1 d . . . . .
H66 H 0.5383 0.1251 -0.0753 0.033 Uiso 1 1 calc R U . . .
C71 C 0.3741(5) 0.1266(5) -0.02266(16) 0.0256(17) Uani 1 1 d . . . . .
C72 C 0.3370(4) 0.0665(5) -0.00529(17) 0.0257(17) Uani 1 1 d . . . . .
H72 H 0.2875 0.0527 0.0001 0.031 Uiso 1 1 calc R U . . .
N73 N 0.3675(4) 0.0267(4) 0.00432(13) 0.0238(14) Uani 1 1 d . . . . .
C74 C 0.4394(5) 0.0488(5) -0.00204(18) 0.0278(17) Uani 1 1 d . . . . .
H74 H 0.4618 0.0211 0.0044 0.033 Uiso 1 1 calc R U . . .
C75 C 0.4814(5) 0.1126(5) -0.01809(19) 0.033(2) Uani 1 1 d . . . . .
H75 H 0.5325 0.1289 -0.0219 0.040 Uiso 1 1 calc R U . . .
C76 C 0.4488(5) 0.1515(5) -0.02831(17) 0.0284(18) Uani 1 1 d . . . . .
H76 H 0.4771 0.1947 -0.0391 0.034 Uiso 1 1 calc R U . . .
C81 C 0.2453(4) 0.1791(5) -0.08504(16) 0.0260(17) Uani 1 1 d . . . . .
C82 C 0.2599(4) 0.1280(5) -0.09787(17) 0.0286(18) Uani 1 1 d . . . . .
H82 H 0.2643 0.0917 -0.0875 0.034 Uiso 1 1 calc R U . . .
N83 N 0.2681(4) 0.1282(4) -0.12460(14) 0.0266(15) Uani 1 1 d . . . . .
C84 C 0.2631(5) 0.1806(5) -0.13935(17) 0.0331(19) Uani 1 1 d . . . . .
H84 H 0.2688 0.1809 -0.1582 0.040 Uiso 1 1 calc R U . . .
C85 C 0.2499(6) 0.2337(5) -0.1276(2) 0.040(2) Uani 1 1 d . . . . .
H85 H 0.2471 0.2704 -0.1383 0.048 Uiso 1 1 calc R U . . .
C86 C 0.2409(5) 0.2334(5) -0.10039(17) 0.0299(18) Uani 1 1 d . . . . .
H86 H 0.2318 0.2697 -0.0921 0.036 Uiso 1 1 calc R U . . .
C91 C 0.2025(5) -0.2398(5) 0.1609(2) 0.040(2) Uani 1 1 d . . . . .
C92 C 0.1520(6) -0.2418(6) 0.1787(2) 0.046(2) Uani 1 1 d . . . . .
H92 H 0.1259 -0.2157 0.1748 0.055 Uiso 1 1 calc R U . . .
C93 C 0.1374(7) -0.2813(6) 0.2027(2) 0.048(3) Uani 1 1 d . . . . .
H93 H 0.1016 -0.2821 0.2149 0.058 Uiso 1 1 calc R U . . .
C94 C 0.1744(7) -0.3185(6) 0.2086(2) 0.053(3) Uani 1 1 d . . . . .
H94 H 0.1647 -0.3450 0.2250 0.064 Uiso 1 1 calc R U . . .
C95 C 0.2258(8) -0.3181(7) 0.1910(3) 0.067(4) Uani 1 1 d . . . . .
H95 H 0.2512 -0.3448 0.1952 0.081 Uiso 1 1 calc R U . . .
C96 C 0.2412(7) -0.2779(8) 0.1666(3) 0.061(3) Uani 1 1 d . . . . .
H96 H 0.2771 -0.2769 0.1544 0.074 Uiso 1 1 calc R U . . .
C97 C 0.4834(4) 0.2429(4) 0.05714(15) 0.0245(16) Uani 1 1 d . . . . .
C98 C 0.5331(4) 0.2410(5) 0.03891(17) 0.0288(18) Uani 1 1 d . . . . .
H98 H 0.5572 0.2128 0.0426 0.035 Uiso 1 1 calc R U . . .
C99 C 0.5475(5) 0.2808(5) 0.01516(18) 0.0325(19) Uani 1 1 d . . . . .
H99 H 0.5817 0.2799 0.0026 0.039 Uiso 1 1 calc R U . . .
C100 C 0.5130(5) 0.3210(5) 0.00966(17) 0.0323(19) Uani 1 1 d . . . . .
H100 H 0.5221 0.3467 -0.0069 0.039 Uiso 1 1 calc R U . . .
C101 C 0.4642(5) 0.3245(5) 0.02829(19) 0.036(2) Uani 1 1 d . . . . .
H101 H 0.4410 0.3535 0.0246 0.043 Uiso 1 1 calc R U . . .
C102 C 0.4495(5) 0.2851(5) 0.05247(18) 0.0311(18) Uani 1 1 d . . . . .
H102 H 0.4169 0.2875 0.0654 0.037 Uiso 1 1 calc R U . . .
C103 C 0.4150(5) -0.1375(4) -0.11171(16) 0.0235(16) Uani 1 1 d . . . . .
C104 C 0.3631(5) -0.1834(5) -0.13004(17) 0.0283(18) Uani 1 1 d . . . . .
H104 H 0.3114 -0.1997 -0.1276 0.034 Uiso 1 1 calc R U . . .
C105 C 0.3872(5) -0.2062(5) -0.15255(18) 0.0304(18) Uani 1 1 d . . . . .
H105 H 0.3516 -0.2383 -0.1654 0.036 Uiso 1 1 calc R U . . .
C106 C 0.4613(5) -0.1826(5) -0.15605(19) 0.035(2) Uani 1 1 d . . . . .
H106 H 0.4768 -0.1985 -0.1714 0.042 Uiso 1 1 calc R U . . .
C107 C 0.5144(5) -0.1361(6) -0.1377(2) 0.046(3) Uani 1 1 d . . . . .
H107 H 0.5660 -0.1199 -0.1405 0.055 Uiso 1 1 calc R U . . .
C108 C 0.4916(5) -0.1127(5) -0.1147(2) 0.037(2) Uani 1 1 d . . . . .
H108 H 0.5271 -0.0812 -0.1017 0.044 Uiso 1 1 calc R U . . .
C109 C 0.2118(4) 0.1429(4) -0.00475(16) 0.0238(16) Uani 1 1 d . . . . .
C110 C 0.2595(4) 0.1902(4) 0.01426(17) 0.0256(17) Uani 1 1 d . . . . .
H110 H 0.3120 0.2162 0.0110 0.031 Uiso 1 1 calc R U . . .
C111 C 0.2330(5) 0.2011(5) 0.03822(17) 0.0277(17) Uani 1 1 d . . . . .
H111 H 0.2669 0.2342 0.0513 0.033 Uiso 1 1 calc R U . . .
C112 C 0.1561(5) 0.1630(5) 0.04287(18) 0.0295(18) Uani 1 1 d . . . . .
H112 H 0.1370 0.1696 0.0593 0.035 Uiso 1 1 calc R U . . .
C113 C 0.1079(5) 0.1163(5) 0.0238(2) 0.037(2) Uani 1 1 d . . . . .
H113 H 0.0554 0.0916 0.0271 0.044 Uiso 1 1 calc R U . . .
C114 C 0.1336(5) 0.1040(5) 0.00006(19) 0.0323(19) Uani 1 1 d . . . . .
H114 H 0.0995 0.0701 -0.0128 0.039 Uiso 1 1 calc R U . . .
Cl1 Cl 0.4665(3) 0.9485(3) 0.05979(11) 0.0502(12) Uani 0.5 1 d . . P A 1
O11 O 0.5167(8) 0.9982(8) 0.0803(3) 0.0433(16) Uani 0.5 1 d . . P A 1
O12 O 0.4136(8) 0.9655(8) 0.0585(3) 0.0433(16) Uani 0.5 1 d . . P A 1
O13 O 0.5031(8) 0.9630(8) 0.0344(3) 0.0433(16) Uani 0.5 1 d . . P A 1
O14 O 0.4412(8) 0.8732(8) 0.0675(3) 0.0433(16) Uani 0.5 1 d . . P A 1
O1S O 0.4292(8) 0.8653(9) 0.0942(4) 0.053(4) Uani 0.5 1 d . . P B 2
Cl2 Cl 0.33447(18) 0.29138(17) 0.12906(6) 0.0588(8) Uani 1 1 d . . . C 1
O21 O 0.2829(8) 0.2861(13) 0.1461(2) 0.156(8) Uani 1 1 d . . . C 1
O22 O 0.3802(7) 0.3731(7) 0.1263(4) 0.124(5) Uani 1 1 d . . . C 1
O23 O 0.3018(8) 0.2698(7) 0.1100(4) 0.176(10) Uani 1 1 d . . . C 1
O24 O 0.3814(8) 0.2618(9) 0.1399(3) 0.115(5) Uani 1 1 d . . . C 1
Cl3 Cl 0.40096(16) 0.36772(14) 0.95419(6) 0.0552(8) Uani 1 1 d . . . . .
O31 O 0.3564(5) 0.3350(4) 0.97679(15) 0.0520(19) Uani 1 1 d . . . . .
O32 O 0.4687(6) 0.4357(5) 0.9616(2) 0.093(4) Uani 1 1 d . . . . .
O33 O 0.4228(6) 0.3135(5) 0.9428(2) 0.077(3) Uani 1 1 d . . . . .
O34 O 0.3625(5) 0.3836(4) 0.93382(19) 0.069(3) Uani 1 1 d . . . . .
Cl4 Cl 0.3333 0.6667 0.08360(13) 0.0252(13) Uani 0.5 3 d S T P . .
O41 O 0.3333 0.6667 0.1123(5) 0.063(8) Uani 0.5 3 d S T P . .
O42 O 0.4074(7) 0.7225(7) 0.0726(3) 0.037(3) Uani 0.5 1 d . . P . .
Cl5 Cl 0.3333 0.6667 0.9176(2) 0.016(2) Uiso 0.54(2) 3 d DS U P D 1
O51 O 0.3333 0.6667 0.8896(4) 0.046(6) Uiso 0.54(2) 3 d DS U P D 1
O52 O 0.2848(6) 0.6936(5) 0.9283(3) 0.022(3) Uiso 0.54(2) 1 d D U P D 1
Cl5' Cl 0.3333 0.6667 0.9246(3) 0.035(3) Uiso 0.46(2) 3 d DS U P D 2
O51' O 0.3333 0.6667 0.9528(5) 0.049(7) Uiso 0.46(2) 3 d DS U P D 2
O52' O 0.2805(7) 0.6898(8) 0.9163(4) 0.033(4) Uiso 0.46(2) 1 d D U P D 2
Cl6 Cl 0.6667 0.3333 0.25422(7) 0.0275(7) Uani 1 3 d S T P . .
O61 O 0.6099(4) 0.3496(4) 0.24440(14) 0.0392(15) Uani 1 1 d . . . . .
O62 O 0.6667 0.3333 0.2829(2) 0.037(2) Uani 1 3 d S T P . .
Cl7 Cl 1.0000 0.0000 0.10866(6) 0.0215(6) Uani 1 3 d S T P . .
O71 O 1.0000 0.0000 0.08011(19) 0.028(2) Uani 1 3 d S T P . .
O72 O 0.9572(4) 0.0333(4) 0.11847(13) 0.0341(14) Uani 1 1 d . . . . .
Cl8 Cl 0.6667 0.3333 0.94131(6) 0.0185(6) Uani 1 3 d S T P . .
O81 O 0.6667 0.3333 0.9126(2) 0.028(2) Uani 1 3 d S T P . .
O82 O 0.6257(4) 0.3680(4) 0.95112(14) 0.0449(17) Uani 1 1 d . . . . .
O2S O 0.1135(5) 0.9216(5) 0.92896(19) 0.065(3) Uani 1 1 d . . . . .
O3S O 0.6040(4) 0.1348(5) 0.10925(17) 0.055(2) Uani 1 1 d . . . . .
O4S O 0.0618(5) 0.8573(5) 0.10657(18) 0.063(2) Uani 1 1 d . . . . .
O5S O 0.0891(6) 0.7984(9) 0.9639(3) 0.053(4) Uani 0.5 1 d . U P . .
O6S O 0.3897(7) 0.0006(7) 0.1130(2) 0.032(3) Uani 0.5 1 d . . P . .
O7S O 0.2090(9) 0.9238(12) 0.8943(3) 0.064(4) Uani 0.5 1 d . U P . .
C1M C 0.1694(12) 0.7686(13) 0.9252(6) 0.126(8) Uani 1 1 d . . . . .
H1M1 H 0.1412 0.7953 0.9238 0.189 Uiso 1 1 calc R U . . .
H1M2 H 0.1397 0.7182 0.9175 0.189 Uiso 1 1 calc R U . . .
H1M3 H 0.2169 0.7964 0.9155 0.189 Uiso 1 1 calc R U . . .
O1M O 0.1841(10) 0.7626(14) 0.9520(4) 0.191(11) Uani 1 1 d . . . . .
H1M H 0.2298 0.7767 0.9539 0.286 Uiso 1 1 calc R U . . .

loop_
_atom_site_aniso_label
_atom_site_aniso_U_11
_atom_site_aniso_U_22
_atom_site_aniso_U_33
_atom_site_aniso_U_23
_atom_site_aniso_U_13
_atom_site_aniso_U_12
Cu1 0.0344(5) 0.0222(5) 0.0182(5) 0.0053(4) -0.0035(4) 0.0128(4)
Cu2 0.0293(5) 0.0274(5) 0.0150(5) -0.0004(4) 0.0027(4) 0.0096(4)
P1 0.0410(13) 0.0322(12) 0.0234(13) 0.0045(10) -0.0036(10) 0.0015(10)
P2 0.0243(10) 0.0301(10) 0.0139(11) 0.0060(8) -0.0006(8) 0.0072(8)
P3 0.0289(10) 0.0298(10) 0.0165(11) -0.0074(8) -0.0045(8) 0.0152(9)
P4 0.0325(11) 0.0290(10) 0.0150(10) -0.0017(8) -0.0020(8) 0.0139(9)
O1 0.047(4) 0.036(3) 0.048(5) 0.011(3) 0.015(3) 0.018(3)
O2 0.029(3) 0.035(3) 0.023(3) 0.003(2) -0.008(2) 0.011(3)
O3 0.032(3) 0.049(4) 0.028(3) -0.007(3) -0.003(3) 0.024(3)
O4 0.038(3) 0.033(3) 0.024(3) -0.006(2) -0.005(2) 0.015(3)
O5 0.069(5) 0.055(5) 0.057(6) 0.001(4) -0.008(4) 0.038(4)
O6 0.050(4) 0.055(5) 0.037(5) 0.015(4) -0.013(3) -0.001(4)
N1 0.030(4) 0.056(5) 0.022(4) 0.012(3) -0.008(3) 0.014(4)
N2 0.074(6) 0.036(5) 0.025(5) 0.008(4) -0.003(4) -0.017(4)
N3 0.036(4) 0.024(3) 0.019(4) 0.009(3) -0.002(3) 0.002(3)
N4 0.023(3) 0.024(3) 0.014(3) 0.001(3) 0.006(3) 0.004(3)
N5 0.031(3) 0.031(3) 0.014(3) -0.001(3) 0.003(3) 0.017(3)
N6 0.041(4) 0.031(4) 0.024(4) -0.012(3) -0.013(3) 0.022(3)
N7 0.028(3) 0.027(3) 0.020(4) 0.005(3) 0.007(3) 0.008(3)
N8 0.045(4) 0.037(4) 0.021(4) 0.001(3) -0.001(3) 0.024(3)
C11 0.029(4) 0.048(5) 0.020(5) 0.021(4) 0.005(3) 0.016(4)
C12 0.033(4) 0.034(4) 0.024(5) 0.011(3) 0.000(3) 0.017(4)
N13 0.037(4) 0.028(3) 0.016(4) 0.009(3) 0.003(3) 0.014(3)
C14 0.044(5) 0.038(5) 0.029(5) 0.014(4) 0.013(4) 0.027(4)
C15 0.045(5) 0.058(6) 0.041(6) 0.024(5) 0.018(4) 0.038(5)
C16 0.038(5) 0.073(7) 0.024(5) 0.025(5) 0.012(4) 0.037(5)
C21 0.053(6) 0.039(5) 0.019(5) 0.012(4) 0.005(4) 0.000(4)
C22 0.049(6) 0.032(5) 0.025(5) 0.001(4) -0.002(4) 0.003(4)
N23 0.039(4) 0.031(4) 0.020(4) 0.005(3) 0.001(3) 0.010(3)
C24 0.039(5) 0.036(5) 0.025(5) -0.003(4) -0.004(4) 0.010(4)
C25 0.043(5) 0.039(5) 0.035(6) 0.001(4) -0.007(4) 0.001(4)
C26 0.044(5) 0.041(5) 0.030(6) 0.008(4) -0.003(4) -0.005(4)
C31 0.029(4) 0.028(4) 0.016(4) 0.003(3) -0.002(3) 0.008(3)
C32 0.025(4) 0.024(4) 0.016(4) -0.001(3) -0.003(3) 0.007(3)
N33 0.029(3) 0.026(3) 0.015(3) 0.000(3) -0.001(3) 0.012(3)
C34 0.024(4) 0.029(4) 0.016(4) 0.007(3) 0.002(3) 0.011(3)
C35 0.027(4) 0.023(4) 0.027(5) 0.001(3) -0.005(3) 0.008(3)
C36 0.029(4) 0.025(4) 0.024(5) 0.006(3) -0.002(3) 0.004(3)
C41 0.024(4) 0.029(4) 0.017(4) 0.009(3) 0.007(3) 0.013(3)
C42 0.015(3) 0.031(4) 0.018(4) 0.004(3) 0.003(3) 0.008(3)
N43 0.020(3) 0.032(3) 0.015(3) 0.005(3) 0.003(2) 0.010(3)
C44 0.022(4) 0.036(4) 0.020(4) 0.006(3) -0.001(3) 0.010(3)
C45 0.024(4) 0.040(5) 0.019(4) 0.008(3) 0.007(3) 0.018(4)
C46 0.031(4) 0.034(4) 0.023(4) 0.012(3) 0.008(3) 0.020(4)
C51 0.031(4) 0.025(4) 0.017(4) -0.003(3) -0.003(3) 0.007(3)
C52 0.032(4) 0.020(4) 0.025(5) -0.006(3) -0.001(3) 0.007(3)
N53 0.044(4) 0.026(3) 0.022(4) 0.001(3) 0.011(3) 0.013(3)
C54 0.095(9) 0.044(6) 0.023(5) 0.008(4) 0.017(5) 0.041(6)
C55 0.112(10) 0.044(6) 0.025(6) 0.010(4) 0.010(6) 0.046(7)
C56 0.066(6) 0.032(5) 0.032(6) 0.002(4) 0.010(5) 0.027(5)
C61 0.034(4) 0.033(4) 0.013(4) -0.007(3) -0.004(3) 0.019(4)
C62 0.041(5) 0.028(4) 0.029(5) -0.011(4) -0.012(4) 0.017(4)
N63 0.026(3) 0.029(3) 0.019(4) -0.005(3) -0.006(3) 0.009(3)
C64 0.027(4) 0.024(4) 0.029(5) 0.005(3) -0.003(3) 0.007(3)
C65 0.028(4) 0.030(4) 0.029(5) 0.001(4) -0.009(4) 0.005(3)
C66 0.023(4) 0.035(4) 0.019(4) -0.001(3) 0.000(3) 0.010(3)
C71 0.032(4) 0.031(4) 0.010(4) -0.004(3) 0.002(3) 0.013(3)
C72 0.025(4) 0.032(4) 0.020(4) 0.003(3) 0.003(3) 0.013(3)
N73 0.025(3) 0.027(3) 0.014(3) -0.004(3) 0.001(3) 0.009(3)
C74 0.028(4) 0.031(4) 0.025(5) -0.004(3) -0.003(3) 0.015(3)
C75 0.021(4) 0.035(4) 0.030(5) -0.008(4) 0.004(3) 0.003(3)
C76 0.027(4) 0.031(4) 0.020(4) -0.002(3) 0.002(3) 0.009(3)
C81 0.027(4) 0.029(4) 0.013(4) -0.006(3) 0.000(3) 0.008(3)
C82 0.026(4) 0.033(4) 0.022(5) 0.003(3) -0.003(3) 0.011(3)
N83 0.028(3) 0.029(3) 0.014(3) -0.005(3) -0.002(3) 0.008(3)
C84 0.038(5) 0.042(5) 0.012(4) 0.001(3) 0.000(3) 0.014(4)
C85 0.054(6) 0.029(4) 0.035(6) 0.003(4) 0.001(4) 0.018(4)
C86 0.034(4) 0.026(4) 0.023(5) -0.002(3) -0.004(3) 0.010(3)
C91 0.035(5) 0.035(5) 0.029(5) 0.007(4) -0.009(4) 0.001(4)
C92 0.050(6) 0.039(5) 0.028(5) 0.004(4) 0.003(4) 0.007(4)
C93 0.061(7) 0.036(5) 0.028(6) 0.002(4) -0.004(5) 0.010(5)
C94 0.070(7) 0.034(5) 0.026(6) 0.008(4) -0.002(5) 0.004(5)
C95 0.080(9) 0.060(7) 0.056(8) 0.026(6) -0.008(7) 0.031(7)
C96 0.055(7) 0.076(8) 0.046(7) 0.026(6) 0.012(5) 0.026(6)
C97 0.025(4) 0.030(4) 0.011(4) 0.006(3) -0.001(3) 0.007(3)
C98 0.025(4) 0.036(4) 0.020(4) 0.002(3) 0.000(3) 0.011(3)
C99 0.028(4) 0.035(4) 0.019(4) 0.000(3) 0.010(3) 0.003(4)
C100 0.031(4) 0.031(4) 0.017(4) 0.012(3) -0.001(3) 0.003(4)
C101 0.035(5) 0.039(5) 0.028(5) 0.009(4) -0.005(4) 0.015(4)
C102 0.032(4) 0.041(5) 0.019(4) 0.007(4) 0.005(3) 0.017(4)
C103 0.036(4) 0.026(4) 0.014(4) -0.002(3) -0.001(3) 0.020(3)
C104 0.027(4) 0.032(4) 0.027(5) -0.008(3) -0.009(3) 0.015(3)
C105 0.038(5) 0.030(4) 0.024(5) -0.008(3) -0.010(4) 0.017(4)
C106 0.045(5) 0.040(5) 0.029(5) -0.011(4) 0.000(4) 0.027(4)
C107 0.030(5) 0.058(6) 0.051(7) -0.025(5) -0.002(4) 0.023(5)
C108 0.023(4) 0.041(5) 0.040(6) -0.020(4) -0.003(4) 0.011(4)
C109 0.030(4) 0.026(4) 0.018(4) 0.004(3) 0.003(3) 0.016(3)
C110 0.025(4) 0.026(4) 0.019(4) 0.005(3) 0.003(3) 0.007(3)
C111 0.038(4) 0.027(4) 0.020(4) -0.001(3) -0.005(3) 0.018(3)
C112 0.039(5) 0.032(4) 0.025(5) -0.001(3) 0.002(4) 0.023(4)
C113 0.028(4) 0.041(5) 0.049(6) 0.007(4) 0.011(4) 0.023(4)
C114 0.029(4) 0.032(4) 0.034(5) -0.003(4) -0.004(4) 0.014(4)
Cl1 0.051(3) 0.060(3) 0.044(3) -0.010(2) -0.008(2) 0.031(3)
O11 0.062(5) 0.047(4) 0.038(4) -0.003(3) -0.003(3) 0.040(4)
O12 0.062(5) 0.047(4) 0.038(4) -0.003(3) -0.003(3) 0.040(4)
O13 0.062(5) 0.047(4) 0.038(4) -0.003(3) -0.003(3) 0.040(4)
O14 0.062(5) 0.047(4) 0.038(4) -0.003(3) -0.003(3) 0.040(4)
O1S 0.047(8) 0.054(9) 0.064(11) -0.007(8) 0.009(7) 0.029(7)
Cl2 0.0616(17) 0.0602(17) 0.0430(17) -0.0046(13) 0.0186(14) 0.0218(14)
O21 0.130(11) 0.37(3) 0.055(8) -0.045(11) -0.005(7) 0.186(16)
O22 0.088(8) 0.078(8) 0.184(16) -0.005(8) -0.026(9) 0.025(7)
O23 0.108(10) 0.098(9) 0.27(2) 0.047(11) -0.151(13) 0.014(7)
O24 0.109(9) 0.169(13) 0.102(10) 0.044(9) -0.001(7) 0.096(10)
Cl3 0.0558(15) 0.0353(12) 0.0432(15) 0.0199(11) -0.0179(12) -0.0007(11)
O31 0.067(5) 0.046(4) 0.031(4) 0.016(3) -0.001(3) 0.019(4)
O32 0.076(6) 0.053(5) 0.081(7) 0.038(5) -0.032(5) -0.019(5)
O33 0.083(6) 0.053(5) 0.077(7) 0.029(5) 0.010(5) 0.019(5)
O34 0.079(6) 0.039(4) 0.063(6) 0.009(4) -0.031(5) 0.010(4)
Cl4 0.033(2) 0.033(2) 0.009(3) 0.000 0.000 0.0166(10)
O41 0.090(13) 0.090(13) 0.010(12) 0.000 0.000 0.045(7)
O42 0.029(6) 0.036(6) 0.040(8) 0.013(6) 0.000(5) 0.011(5)
Cl6 0.0337(10) 0.0337(10) 0.0151(17) 0.000 0.000 0.0168(5)
O61 0.040(3) 0.041(4) 0.039(4) 0.003(3) -0.011(3) 0.022(3)
O62 0.047(4) 0.047(4) 0.016(6) 0.000 0.000 0.024(2)
Cl7 0.0252(9) 0.0252(9) 0.0140(16) 0.000 0.000 0.0126(5)
O71 0.037(3) 0.037(3) 0.010(5) 0.000 0.000 0.0184(16)
O72 0.040(3) 0.044(3) 0.026(4) -0.001(3) 0.008(3) 0.026(3)
Cl8 0.0204(8) 0.0204(8) 0.0148(15) 0.000 0.000 0.0102(4)
O81 0.036(3) 0.036(3) 0.013(5) 0.000 0.000 0.0180(16)
O82 0.061(4) 0.063(4) 0.035(4) -0.004(3) 0.011(3) 0.049(4)
O2S 0.073(5) 0.068(5) 0.070(6) -0.039(5) -0.045(5) 0.049(5)
O3S 0.035(4) 0.079(5) 0.054(5) -0.009(4) -0.013(3) 0.031(4)
O4S 0.063(5) 0.063(5) 0.058(5) 0.004(4) -0.004(4) 0.028(4)
O5S 0.019(5) 0.081(9) 0.051(8) -0.052(7) -0.018(5) 0.018(6)
O6S 0.040(7) 0.037(6) 0.014(6) 0.009(5) 0.003(5) 0.016(5)
O7S 0.052(7) 0.148(12) 0.024(7) 0.006(7) -0.005(6) 0.075(8)
C1M 0.094(14) 0.114(16) 0.16(2) 0.005(15) 0.020(14) 0.041(13)
O1M 0.126(13) 0.31(3) 0.175(19) 0.131(19) 0.042(12) 0.138(17)

loop_
_atom_type_symbol
_atom_type_description
_atom_type_scat_dispersion_real
_atom_type_scat_dispersion_imag
_atom_type_scat_source
C C 0.0033 0.0016 'International Tables Vol C Tables 4.2.6.8 and 6.1.1.4'
H H 0.0000 0.0000 'International Tables Vol C Tables 4.2.6.8 and 6.1.1.4'
N N 0.0061 0.0033 'International Tables Vol C Tables 4.2.6.8 and 6.1.1.4'
O O 0.0106 0.0060 'International Tables Vol C Tables 4.2.6.8 and 6.1.1.4'
P P 0.1023 0.0942 'International Tables Vol C Tables 4.2.6.8 and 6.1.1.4'
Cl Cl 0.1484 0.1585 'International Tables Vol C Tables 4.2.6.8 and 6.1.1.4'
Cu Cu 0.3201 1.2651 'International Tables Vol C Tables 4.2.6.8 and 6.1.1.4'

loop_
_geom_angle_atom_site_label_1
_geom_angle_atom_site_label_2
_geom_angle_atom_site_label_3
_geom_angle
_geom_angle_site_symmetry_1
_geom_angle_site_symmetry_3
N13 Cu1 N63 89.4(3) . 6
N13 Cu1 N33 90.4(3) . .
N63 Cu1 N33 167.6(3) 6 .
N13 Cu1 N83 178.9(3) . 6
N63 Cu1 N83 90.8(3) 6 6
N33 Cu1 N83 89.7(3) . 6
N13 Cu1 O5 88.2(3) . .
N63 Cu1 O5 96.7(3) 6 .
N33 Cu1 O5 95.7(3) . .
N83 Cu1 O5 90.7(3) 6 .
N43 Cu2 N53 166.6(3) . .
N43 Cu2 N23 91.1(3) . .
N53 Cu2 N23 88.7(3) . .
N43 Cu2 N73 87.7(3) . .
N53 Cu2 N73 93.4(3) . .
N23 Cu2 N73 176.0(3) . .
N43 Cu2 O6 94.4(3) . 1_544
N53 Cu2 O6 98.9(3) . 1_544
N23 Cu2 O6 89.8(3) . 1_544
N73 Cu2 O6 86.5(3) . 1_544
O1 P1 N2 114.7(5) . .
O1 P1 N1 111.4(4) . .
N2 P1 N1 103.0(6) . .
O1 P1 C91 112.4(5) . .
N2 P1 C91 105.5(4) . .
N1 P1 C91 109.2(5) . .
O2 P2 N3 115.5(4) . .
O2 P2 N4 111.5(3) . .
N3 P2 N4 104.2(4) . .
O2 P2 C97 112.7(4) . .
N3 P2 C97 104.5(4) . .
N4 P2 C97 107.7(4) . .
O3 P3 N5 117.5(4) . .
O3 P3 N6 111.7(4) . .
N5 P3 N6 101.7(3) . .
O3 P3 C103 112.7(4) . .
N5 P3 C103 102.0(3) . .
N6 P3 C103 110.3(4) . .
O4 P4 N8 116.2(4) . .
O4 P4 N7 110.5(4) . .
N8 P4 N7 103.7(4) . .
O4 P4 C109 112.9(4) . .
N8 P4 C109 103.8(4) . .
N7 P4 C109 109.0(4) . .
C11 N1 P1 126.3(6) . .
C11 N1 H1 116.8 . .
P1 N1 H1 116.8 . .
C21 N2 P1 127.9(7) . .
C21 N2 H2 116.1 . .
P1 N2 H2 116.1 . .
C31 N3 P2 128.0(6) . .
C31 N3 H3 116.0 . .
P2 N3 H3 116.0 . .
C41 N4 P2 125.3(5) . .
C41 N4 H4 117.4 . .
P2 N4 H4 117.4 . .
C51 N5 P3 127.1(6) . .
C51 N5 H5 116.5 . .
P3 N5 H5 116.5 . .
C61 N6 P3 125.4(6) . .
C61 N6 H6 117.3 . .
P3 N6 H6 117.3 . .
C71 N7 P4 123.9(6) . .
C71 N7 H7 118.1 . .
P4 N7 H7 118.1 . .
C81 N8 P4 127.3(6) . .
C81 N8 H8 116.3 . .
P4 N8 H8 116.3 . .
C16 C11 N1 123.2(8) . .
C16 C11 C12 116.7(9) . .
N1 C11 C12 120.1(8) . .
N13 C12 C11 123.3(8) . .
N13 C12 H12 118.3 . .
C11 C12 H12 118.3 . .
C12 N13 C14 117.7(8) . .
C12 N13 Cu1 116.9(6) . .
C14 N13 Cu1 125.3(6) . .
C15 C14 N13 122.2(9) . .
C15 C14 H14 118.9 . .
N13 C14 H14 118.9 . .
C14 C15 C16 120.0(9) . .
C14 C15 H15 120.0 . .
C16 C15 H15 120.0 . .
C15 C16 C11 120.1(9) . .
C15 C16 H16 120.0 . .
C11 C16 H16 120.0 . .
C26 C21 N2 120.9(8) . .
C26 C21 C22 116.9(9) . .
N2 C21 C22 122.2(9) . .
N23 C22 C21 122.5(9) . .
N23 C22 H22 118.8 . .
C21 C22 H22 118.8 . .
C22 N23 C24 119.6(8) . .
C22 N23 Cu2 121.1(6) . .
C24 N23 Cu2 119.3(6) . .
N23 C24 C25 122.0(9) . .
N23 C24 H24 119.0 . .
C25 C24 H24 119.0 . .
C24 C25 C26 118.7(9) . .
C24 C25 H25 120.7 . .
C26 C25 H25 120.7 . .
C21 C26 C25 120.2(9) . .
C21 C26 H26 119.9 . .
C25 C26 H26 119.9 . .
C36 C31 C32 119.6(8) . .
C36 C31 N3 119.0(7) . .
C32 C31 N3 121.4(7) . .
N33 C32 C31 120.9(7) . .
N33 C32 H32 119.5 . .
C31 C32 H32 119.5 . .
C34 N33 C32 119.5(7) . .
C34 N33 Cu1 117.7(5) . .
C32 N33 Cu1 121.9(5) . .
N33 C34 C35 122.3(8) . .
N33 C34 H34 118.9 . .
C35 C34 H34 118.9 . .
C34 C35 C36 119.6(8) . .
C34 C35 H35 120.2 . .
C36 C35 H35 120.2 . .
C31 C36 C35 118.1(8) . .
C31 C36 H36 120.9 . .
C35 C36 H36 120.9 . .
C42 C41 N4 122.3(7) . .
C42 C41 C46 117.9(7) . .
N4 C41 C46 119.8(7) . .
N43 C42 C41 122.7(7) . .
N43 C42 H42 118.7 . .
C41 C42 H42 118.7 . .
C42 N43 C44 120.2(7) . .
C42 N43 Cu2 118.3(5) . .
C44 N43 Cu2 121.4(6) . .
N43 C44 C45 121.0(8) . .
N43 C44 H44 119.5 . .
C45 C44 H44 119.5 . .
C44 C45 C46 119.6(7) . .
C44 C45 H45 120.2 . .
C46 C45 H45 120.2 . .
C45 C46 C41 118.7(8) . .
C45 C46 H46 120.7 . .
C41 C46 H46 120.7 . .
C52 C51 C56 118.6(8) . .
C52 C51 N5 122.7(8) . .
C56 C51 N5 118.7(8) . .
N53 C52 C51 121.4(8) . .
N53 C52 H52 119.3 . .
C51 C52 H52 119.3 . .
C52 N53 C54 119.6(8) . .
C52 N53 Cu2 121.6(6) . .
C54 N53 Cu2 118.6(6) . .
N53 C54 C55 121.7(10) . .
N53 C54 H54 119.2 . .
C55 C54 H54 119.2 . .
C56 C55 C54 120.7(10) . .
C56 C55 H55 119.6 . .
C54 C55 H55 119.6 . .
C55 C56 C51 117.9(10) . .
C55 C56 H56 121.0 . .
C51 C56 H56 121.0 . .
C62 C61 C66 118.8(8) . .
C62 C61 N6 120.5(8) . .
C66 C61 N6 120.6(7) . .
C61 C62 N63 122.0(8) . .
C61 C62 H62 119.0 . .
N63 C62 H62 119.0 . .
C64 N63 C62 119.2(7) . .
C64 N63 Cu1 123.8(6) . 8_544
C62 N63 Cu1 117.0(5) . 8_544
N63 C64 C65 121.1(8) . .
N63 C64 H64 119.4 . .
C65 C64 H64 119.4 . .
C64 C65 C66 119.9(8) . .
C64 C65 H65 120.0 . .
C66 C65 H65 120.0 . .
C65 C66 C61 118.9(8) . .
C65 C66 H66 120.6 . .
C61 C66 H66 120.6 . .
C76 C71 C72 118.2(8) . .
C76 C71 N7 120.7(7) . .
C72 C71 N7 121.1(7) . .
N73 C72 C71 123.4(7) . .
N73 C72 H72 118.3 . .
C71 C72 H72 118.3 . .
C72 N73 C74 118.5(7) . .
C72 N73 Cu2 115.0(5) . .
C74 N73 Cu2 126.1(6) . .
N73 C74 C75 120.4(8) . .
N73 C74 H74 119.8 . .
C75 C74 H74 119.8 . .
C76 C75 C74 120.4(8) . .
C76 C75 H75 119.8 . .
C74 C75 H75 119.8 . .
C75 C76 C71 118.8(8) . .
C75 C76 H76 120.6 . .
C71 C76 H76 120.6 . .
C82 C81 C86 118.4(8) . .
C82 C81 N8 122.1(8) . .
C86 C81 N8 119.5(8) . .
N83 C82 C81 122.2(8) . .
N83 C82 H82 118.9 . .
C81 C82 H82 118.9 . .
C82 N83 C84 119.0(7) . .
C82 N83 Cu1 121.1(6) . 8_544
C84 N83 Cu1 119.9(6) . 8_544
N83 C84 C85 121.3(8) . .
N83 C84 H84 119.3 . .
C85 C84 H84 119.3 . .
C86 C85 C84 119.9(9) . .
C86 C85 H85 120.1 . .
C84 C85 H85 120.1 . .
C85 C86 C81 119.2(8) . .
C85 C86 H86 120.4 . .
C81 C86 H86 120.4 . .
C92 C91 C96 119.4(10) . .
C92 C91 P1 122.0(9) . .
C96 C91 P1 118.6(9) . .
C91 C92 C93 121.5(12) . .
C91 C92 H92 119.2 . .
C93 C92 H92 119.2 . .
C94 C93 C92 119.9(12) . .
C94 C93 H93 120.1 . .
C92 C93 H93 120.1 . .
C93 C94 C95 120.4(10) . .
C93 C94 H94 119.8 . .
C95 C94 H94 119.8 . .
C94 C95 C96 120.1(12) . .
C94 C95 H95 119.9 . .
C96 C95 H95 119.9 . .
C91 C96 C95 118.7(12) . .
C91 C96 H96 120.7 . .
C95 C96 H96 120.7 . .
C102 C97 C98 121.2(8) . .
C102 C97 P2 120.5(6) . .
C98 C97 P2 118.3(6) . .
C97 C98 C99 119.3(8) . .
C97 C98 H98 120.3 . .
C99 C98 H98 120.3 . .
C100 C99 C98 120.7(8) . .
C100 C99 H99 119.7 . .
C98 C99 H99 119.7 . .
C99 C100 C101 120.1(8) . .
C99 C100 H100 120.0 . .
C101 C100 H100 120.0 . .
C100 C101 C102 119.9(8) . .
C100 C101 H101 120.0 . .
C102 C101 H101 120.0 . .
C97 C102 C101 118.7(8) . .
C97 C102 H102 120.7 . .
C101 C102 H102 120.7 . .
C104 C103 C108 121.8(8) . .
C104 C103 P3 120.0(6) . .
C108 C103 P3 118.1(6) . .
C103 C104 C105 119.1(8) . .
C103 C104 H104 120.4 . .
C105 C104 H104 120.4 . .
C106 C105 C104 120.3(8) . .
C106 C105 H105 119.8 . .
C104 C105 H105 119.8 . .
C105 C106 C107 121.2(8) . .
C105 C106 H106 119.4 . .
C107 C106 H106 119.4 . .
C106 C107 C108 119.7(8) . .
C106 C107 H107 120.1 . .
C108 C107 H107 120.1 . .
C103 C108 C107 117.9(8) . .
C103 C108 H108 121.1 . .
C107 C108 H108 121.1 . .
C110 C109 C114 119.6(8) . .
C110 C109 P4 122.4(6) . .
C114 C109 P4 118.0(6) . .
C109 C110 C111 121.4(8) . .
C109 C110 H110 119.3 . .
C111 C110 H110 119.3 . .
C110 C111 C112 118.9(8) . .
C110 C111 H111 120.5 . .
C112 C111 H111 120.5 . .
C113 C112 C111 120.1(8) . .
C113 C112 H112 120.0 . .
C111 C112 H112 120.0 . .
C112 C113 C114 121.6(8) . .
C112 C113 H113 119.2 . .
C114 C113 H113 119.2 . .
C113 C114 C109 118.4(8) . .
C113 C114 H114 120.8 . .
C109 C114 H114 120.8 . .
O12 Cl1 O14 114.0(10) . .
O12 Cl1 O13 108.9(9) . .
O14 Cl1 O13 109.6(8) . .
O12 Cl1 O11 104.0(9) . .
O14 Cl1 O11 108.7(9) . .
O13 Cl1 O11 111.5(9) . .
O23 Cl2 O21 102.7(13) . .
O23 Cl2 O22 106.7(9) . .
O21 Cl2 O22 100.5(12) . .
O23 Cl2 O24 122.3(11) . .
O21 Cl2 O24 113.0(9) . .
O22 Cl2 O24 109.3(9) . .
O31 Cl3 O34 112.6(6) . .
O31 Cl3 O32 109.9(6) . .
O34 Cl3 O32 109.9(5) . .
O31 Cl3 O33 108.4(5) . .
O34 Cl3 O33 107.7(6) . .
O32 Cl3 O33 108.3(7) . .
O41 Cl4 O42 111.9(6) . 2_665
O41 Cl4 O42 111.9(6) . .
O42 Cl4 O42 107.0(6) 2_665 .
O41 Cl4 O42 111.9(6) . 3_565
O42 Cl4 O42 107.0(6) 2_665 3_565
O42 Cl4 O42 107.0(6) . 3_565
O51 Cl5 O52 111.5(7) . .
O51 Cl5 O52 111.5(7) . 3_565
O52 Cl5 O52 107.4(8) . 3_565
O51 Cl5 O52 111.5(7) . 2_665
O52 Cl5 O52 107.4(8) . 2_665
O52 Cl5 O52 107.4(8) 3_565 2_665
O51' Cl5' O52' 106.7(11) . 2_665
O51' Cl5' O52' 106.7(11) . .
O52' Cl5' O52' 112.1(10) 2_665 .
O51' Cl5' O52' 106.7(11) . 3_565
O52' Cl5' O52' 112.1(10) 2_665 3_565
O52' Cl5' O52' 112.1(10) . 3_565
O62 Cl6 O61 109.8(3) . 2_655
O62 Cl6 O61 109.8(3) . .
O61 Cl6 O61 109.1(3) 2_655 .
O62 Cl6 O61 109.8(3) . 3_665
O61 Cl6 O61 109.1(3) 2_655 3_665
O61 Cl6 O61 109.1(3) . 3_665
O71 Cl7 O72 109.9(3) . .
O71 Cl7 O72 109.9(3) . 3_765
O72 Cl7 O72 109.1(3) . 3_765
O71 Cl7 O72 109.9(3) . 2_645
O72 Cl7 O72 109.1(3) . 2_645
O72 Cl7 O72 109.1(3) 3_765 2_645
O82 Cl8 O82 108.9(3) . 3_665
O82 Cl8 O82 108.9(3) . 2_655
O82 Cl8 O82 108.9(3) 3_665 2_655
O82 Cl8 O81 110.0(3) . .
O82 Cl8 O81 110.0(3) 3_665 .
O82 Cl8 O81 110.0(3) 2_655 .
O1M C1M H1M1 109.5 . .
O1M C1M H1M2 109.5 . .
H1M1 C1M H1M2 109.5 . .
O1M C1M H1M3 109.5 . .
H1M1 C1M H1M3 109.5 . .
H1M2 C1M H1M3 109.5 . .
C1M O1M H1M 109.5 . .

loop_
_geom_bond_atom_site_label_1
_geom_bond_atom_site_label_2
_geom_bond_distance
_geom_bond_site_symmetry_2
Cu1 N13 2.007(7) .
Cu1 N63 2.009(7) 6
Cu1 N33 2.015(7) .
Cu1 N83 2.019(7) 6
Cu1 O5 2.403(9) .
Cu2 N43 2.025(7) .
Cu2 N53 2.025(7) .
Cu2 N23 2.025(7) .
Cu2 N73 2.027(7) .
Cu2 O6 2.437(7) 1_544
P1 O1 1.472(7) .
P1 N2 1.635(9) .
P1 N1 1.637(9) .
P1 C91 1.793(10) .
P2 O2 1.463(7) .
P2 N3 1.627(8) .
P2 N4 1.674(6) .
P2 C97 1.800(8) .
P3 O3 1.482(6) .
P3 N5 1.649(7) .
P3 N6 1.668(7) .
P3 C103 1.795(8) .
P4 O4 1.487(6) .
P4 N8 1.639(7) .
P4 N7 1.668(7) .
P4 C109 1.788(8) .
O6 Cu2 2.437(7) 1_566
N1 C11 1.393(13) .
N1 H1 0.8800 .
N2 C21 1.395(13) .
N2 H2 0.8800 .
N3 C31 1.430(11) .
N3 H3 0.8800 .
N4 C41 1.401(10) .
N4 H4 0.8800 .
N5 C51 1.414(11) .
N5 H5 0.8800 .
N6 C61 1.410(11) .
N6 H6 0.8800 .
N7 C71 1.404(11) .
N7 H7 0.8800 .
N8 C81 1.411(11) .
N8 H8 0.8800 .
C11 C16 1.387(14) .
C11 C12 1.410(12) .
C12 N13 1.339(11) .
C12 H12 0.9500 .
N13 C14 1.365(11) .
C14 C15 1.356(14) .
C14 H14 0.9500 .
C15 C16 1.376(16) .
C15 H15 0.9500 .
C16 H16 0.9500 .
C21 C26 1.387(14) .
C21 C22 1.416(13) .
C22 N23 1.331(12) .
C22 H22 0.9500 .
N23 C24 1.339(12) .
C24 C25 1.381(14) .
C24 H24 0.9500 .
C25 C26 1.393(15) .
C25 H25 0.9500 .
C26 H26 0.9500 .
C31 C36 1.381(12) .
C31 C32 1.399(11) .
C32 N33 1.351(10) .
C32 H32 0.9500 .
N33 C34 1.335(11) .
C34 C35 1.369(11) .
C34 H34 0.9500 .
C35 C36 1.399(12) .
C35 H35 0.9500 .
C36 H36 0.9500 .
C41 C42 1.386(12) .
C41 C46 1.401(11) .
C42 N43 1.321(10) .
C42 H42 0.9500 .
N43 C44 1.336(10) .
C44 C45 1.384(12) .
C44 H44 0.9500 .
C45 C46 1.386(12) .
C45 H45 0.9500 .
C46 H46 0.9500 .
C51 C52 1.392(12) .
C51 C56 1.397(13) .
C52 N53 1.325(11) .
C52 H52 0.9500 .
N53 C54 1.328(14) .
C54 C55 1.365(16) .
C54 H54 0.9500 .
C55 C56 1.354(15) .
C55 H55 0.9500 .
C56 H56 0.9500 .
C61 C62 1.371(12) .
C61 C66 1.390(11) .
C62 N63 1.373(11) .
C62 H62 0.9500 .
N63 C64 1.335(11) .
N63 Cu1 2.009(7) 8_544
C64 C65 1.387(12) .
C64 H64 0.9500 .
C65 C66 1.387(13) .
C65 H65 0.9500 .
C66 H66 0.9500 .
C71 C76 1.384(12) .
C71 C72 1.388(12) .
C72 N73 1.344(11) .
C72 H72 0.9500 .
N73 C74 1.349(11) .
C74 C75 1.407(12) .
C74 H74 0.9500 .
C75 C76 1.372(13) .
C75 H75 0.9500 .
C76 H76 0.9500 .
C81 C82 1.386(12) .
C81 C86 1.395(12) .
C82 N83 1.350(11) .
C82 H82 0.9500 .
N83 C84 1.353(12) .
N83 Cu1 2.019(7) 8_544
C84 C85 1.382(14) .
C84 H84 0.9500 .
C85 C86 1.374(14) .
C85 H85 0.9500 .
C86 H86 0.9500 .
C91 C92 1.355(16) .
C91 C96 1.397(17) .
C92 C93 1.397(14) .
C92 H92 0.9500 .
C93 C94 1.353(18) .
C93 H93 0.9500 .
C94 C95 1.37(2) .
C94 H94 0.9500 .
C95 C96 1.419(17) .
C95 H95 0.9500 .
C96 H96 0.9500 .
C97 C102 1.377(12) .
C97 C98 1.386(12) .
C98 C99 1.390(13) .
C98 H98 0.9500 .
C99 C100 1.358(14) .
C99 H99 0.9500 .
C100 C101 1.399(14) .
C100 H100 0.9500 .
C101 C102 1.404(13) .
C101 H101 0.9500 .
C102 H102 0.9500 .
C103 C104 1.367(11) .
C103 C108 1.399(12) .
C104 C105 1.403(13) .
C104 H104 0.9500 .
C105 C106 1.360(13) .
C105 H105 0.9500 .
C106 C107 1.382(14) .
C106 H106 0.9500 .
C107 C108 1.416(13) .
C107 H107 0.9500 .
C108 H108 0.9500 .
C109 C110 1.365(12) .
C109 C114 1.414(12) .
C110 C111 1.382(12) .
C110 H110 0.9500 .
C111 C112 1.390(12) .
C111 H111 0.9500 .
C112 C113 1.366(14) .
C112 H112 0.9500 .
C113 C114 1.376(14) .
C113 H113 0.9500 .
C114 H114 0.9500 .
Cl1 O12 1.300(14) .
Cl1 O14 1.419(15) .
Cl1 O13 1.430(15) .
Cl1 O11 1.452(15) .
Cl2 O23 1.124(15) .
Cl2 O21 1.323(11) .
Cl2 O22 1.465(13) .
Cl2 O24 1.477(11) .
Cl3 O31 1.399(8) .
Cl3 O34 1.426(8) .
Cl3 O32 1.444(9) .
Cl3 O33 1.506(11) .
Cl4 O41 1.44(3) .
Cl4 O42 1.481(12) 2_665
Cl4 O42 1.481(12) .
Cl4 O42 1.481(12) 3_565
Cl5 O51 1.41(2) .
Cl5 O52 1.465(10) .
Cl5 O52 1.465(10) 3_565
Cl5 O52 1.465(10) 2_665
Cl5' O51' 1.41(2) .
Cl5' O52' 1.447(13) 2_665
Cl5' O52' 1.447(13) .
Cl5' O52' 1.447(13) 3_565
Cl6 O62 1.435(11) .
Cl6 O61 1.452(6) 2_655
Cl6 O61 1.452(6) .
Cl6 O61 1.452(6) 3_665
Cl7 O71 1.431(10) .
Cl7 O72 1.445(6) .
Cl7 O72 1.445(6) 3_765
Cl7 O72 1.445(6) 2_645
Cl8 O82 1.435(6) .
Cl8 O82 1.435(6) 3_665
Cl8 O82 1.435(6) 2_655
Cl8 O81 1.437(10) .
C1M O1M 1.40(3) .
C1M H1M1 0.9800 .
C1M H1M2 0.9800 .
C1M H1M3 0.9800 .
O1M H1M 0.8400 .

loop_
_geom_hbond_atom_site_label_D
_geom_hbond_atom_site_label_H
_geom_hbond_atom_site_label_A
_geom_hbond_distance_DH
_geom_hbond_distance_HA
_geom_hbond_distance_DA
_geom_hbond_angle_DHA
_geom_hbond_site_symmetry_A
N1 H1 O4S 0.88 2.02 2.880(11) 166.2 1_545
N2 H2 O22 0.88 2.53 3.312(17) 148.5 3
N3 H3 O3S 0.88 2.00 2.788(10) 147.8 3_665
N4 H4 O24 0.88 2.37 3.187(18) 153.9 .
N5 H5 O52 0.88 2.22 2.851(12) 128.3 3_554
N5 H5 O52' 0.88 2.33 2.973(16) 129.6 3_554
N6 H6 O32 0.88 2.03 2.899(11) 169.3 2_654
N7 H7 O33 0.88 2.06 2.940(11) 175.0 1_554
N8 H8 O5S 0.88 2.06 2.929(14) 167.6 2_664
